data_7706882
loop_
_publ_author_name
'P\'erez-Bitri\'an, Alberto'
'Baya, Miguel'
'Casas, Jos\'e M'
'Mart\'in, Antonio'
'Menj\'on, Babil'

_publ_section_title
;
 Hydrogen bonding to metals as a probe for an inverted ligand field.
;
_journal_issue 16
_journal_name_full 'Dalton transactions (Cambridge, England : 2003)'
_journal_page_first 5465
_journal_page_last 5472
_journal_paper_doi 10.1039/d1dt00597a
_journal_volume 50
_journal_year 2021
_chemical_formula_moiety 'C12 H7 Au F9 N O, C4 H10 O'
_chemical_formula_sum 'C16 H17 Au F9 N O2'
_chemical_formula_weight 623.27
_space_group_crystal_system monoclinic
_space_group_IT_number 14
_space_group_name_Hall '-P 2ybc'
_space_group_name_H-M_alt 'P 1 21/c 1'
_atom_sites_solution_hydrogens mixed
_audit_creation_method SHELXL-2013
_audit_update_record
;
2020-10-22 deposited with the CCDC.	2021-03-15 downloaded from the CCDC.
;
_cell_angle_alpha 90
_cell_angle_beta 98.813(3)
_cell_angle_gamma 90
_cell_formula_units_Z 4
_cell_length_a 13.6093(5)
_cell_length_b 10.2974(3)
_cell_length_c 14.3695(4)
_cell_measurement_reflns_used 8530
_cell_measurement_temperature 100(2)
_cell_measurement_theta_max 29.5370
_cell_measurement_theta_min 4.2980
_cell_volume 1989.97(11)
_computing_cell_refinement
;
CrysAlisPro, Agilent Technologies,
Version 1.171.36.24 (release 03-12-2012 CrysAlis171 .NET)
(compiled Dec  3 2012,18:21:49)
;
_computing_data_collection
;
CrysAlisPro, Agilent Technologies,
Version 1.171.36.24 (release 03-12-2012 CrysAlis171 .NET)
(compiled Dec  3 2012,18:21:49)
;
_computing_data_reduction
;
CrysAlisPro, Agilent Technologies,
Version 1.171.36.24 (release 03-12-2012 CrysAlis171 .NET)
(compiled Dec  3 2012,18:21:49)
;
_computing_structure_refinement 'SHELXL-2013 (Sheldrick, 2013)'
_diffrn_ambient_temperature 100(2)
_diffrn_detector_area_resol_mean 16.0655
_diffrn_measured_fraction_theta_full 0.995
_diffrn_measured_fraction_theta_max 0.915
_diffrn_measurement_details
;
#__ type_ start__ end____ width___ exp.time_
  1 omega -104.00  -39.00   1.0000   10.0000
omega____ theta____ kappa____ phi______ frames
    -      -22.1803  179.0000    0.0000 65

#__ type_ start__ end____ width___ exp.time_
  2 omega  -92.00  -31.00   1.0000   10.0000
omega____ theta____ kappa____ phi______ frames
    -      -22.1803  -37.0000  150.0000 61

#__ type_ start__ end____ width___ exp.time_
  3 omega  -98.00  -34.00   1.0000   10.0000
omega____ theta____ kappa____ phi______ frames
    -      -22.1803 -179.0000  150.0000 64

#__ type_ start__ end____ width___ exp.time_
  4 omega   35.00  100.00   1.0000   10.0000
omega____ theta____ kappa____ phi______ frames
    -       24.3678  179.0000   90.0000 65

#__ type_ start__ end____ width___ exp.time_
  5 omega    1.00   95.00   1.0000   10.0000
omega____ theta____ kappa____ phi______ frames
    -       24.3678   57.0000   60.0000 94

#__ type_ start__ end____ width___ exp.time_
  6 omega    1.00   74.00   1.0000   10.0000
omega____ theta____ kappa____ phi______ frames
    -       24.3678   57.0000  150.0000 73

#__ type_ start__ end____ width___ exp.time_
  7 omega   -9.00   97.00   1.0000   10.0000
omega____ theta____ kappa____ phi______ frames
    -       24.3678   77.0000  -90.0000 106

;
_diffrn_measurement_device_type 'Xcalibur, Sapphire3'
_diffrn_measurement_method '\w scans'
_diffrn_orient_matrix_UB_11 0.0510802000
_diffrn_orient_matrix_UB_12 0.0155784000
_diffrn_orient_matrix_UB_13 0.0130017000
_diffrn_orient_matrix_UB_21 -0.0057628000
_diffrn_orient_matrix_UB_22 0.0538965000
_diffrn_orient_matrix_UB_23 -0.0310935000
_diffrn_orient_matrix_UB_31 -0.0119379000
_diffrn_orient_matrix_UB_32 0.0400178000
_diffrn_orient_matrix_UB_33 0.0368004000
_diffrn_radiation_type MoK\a
_diffrn_radiation_wavelength 0.71073
_diffrn_reflns_av_R_equivalents 0.0412
_diffrn_reflns_av_unetI/netI 0.0386
_diffrn_reflns_Laue_measured_fraction_full 0.995
_diffrn_reflns_Laue_measured_fraction_max 0.915
_diffrn_reflns_limit_h_max 18
_diffrn_reflns_limit_h_min -15
_diffrn_reflns_limit_k_max 14
_diffrn_reflns_limit_k_min -14
_diffrn_reflns_limit_l_max 19
_diffrn_reflns_limit_l_min -19
_diffrn_reflns_number 19835
_diffrn_reflns_point_group_measured_fraction_full 0.995
_diffrn_reflns_point_group_measured_fraction_max 0.915
_diffrn_reflns_theta_full 25.000
_diffrn_reflns_theta_max 29.728
_diffrn_reflns_theta_min 4.210
_exptl_absorpt_coefficient_mu 7.486
_exptl_absorpt_correction_T_max 1.00000
_exptl_absorpt_correction_T_min 0.29974
_exptl_absorpt_correction_type multi-scan
_exptl_absorpt_process_details
;
CrysAlisPro, Agilent Technologies,
Version 1.171.36.24 (release 03-12-2012 CrysAlis171 .NET)
(compiled Dec  3 2012,18:21:49)
Empirical absorption correction using spherical harmonics,
 implemented in SCALE3 ABSPACK scaling algorithm.
;
_exptl_crystal_colour 'translucent light colourless'
_exptl_crystal_density_diffrn 2.080
_exptl_crystal_description plate
_exptl_crystal_F_000 1184
_exptl_crystal_size_max 0.3900
_exptl_crystal_size_mid 0.3300
_exptl_crystal_size_min 0.0900
_refine_diff_density_max 1.917
_refine_diff_density_min -1.194
_refine_diff_density_rms 0.144
_refine_ls_extinction_method none
_refine_ls_goodness_of_fit_ref 1.045
_refine_ls_hydrogen_treatment mixed
_refine_ls_matrix_type full
_refine_ls_number_parameters 268
_refine_ls_number_reflns 5175
_refine_ls_number_restraints 0
_refine_ls_restrained_S_all 1.045
_refine_ls_R_factor_all 0.0373
_refine_ls_R_factor_gt 0.0285
_refine_ls_shift/su_max 0.001
_refine_ls_shift/su_mean 0.000
_refine_ls_structure_factor_coef Fsqd
_refine_ls_weighting_details 'w=1/[\s^2^(Fo^2^)+(0.0240P)^2^+1.6822P] where P=(Fo^2^+2Fc^2^)/3'
_refine_ls_weighting_scheme calc
_refine_ls_wR_factor_gt 0.0575
_refine_ls_wR_factor_ref 0.0620
_reflns_Friedel_coverage 0.000
_reflns_number_gt 4431
_reflns_number_total 5175
_reflns_threshold_expression 'I > 2\s(I)'
_cod_data_source_file d1dt00597a3.cif
_cod_data_source_block 3OEt2_AMT863
_cod_depositor_comments 'Adding full bibliography for 7706881--7706885.cif.'
_cod_original_cell_volume 1989.98(11)
_cod_original_sg_symbol_H-M 'P 21/c'
_cod_database_code 7706882
_shelx_space_group_comment
;
The symmetry employed for this shelxl refinement is uniquely defined
by the following loop, which should always be used as a source of
symmetry information in preference to the above space-group names.
They are only intended as comments.
;
_shelxl_version_number 2013-4

loop_
_space_group_symop_operation_xyz
'x, y, z'
'-x, y+1/2, -z+1/2'
'-x, -y, -z'
'x, -y-1/2, z-1/2'

loop_
_atom_site_label
_atom_site_type_symbol
_atom_site_fract_x
_atom_site_fract_y
_atom_site_fract_z
_atom_site_U_iso_or_equiv
_atom_site_adp_type
_atom_site_occupancy
_atom_site_site_symmetry_order
_atom_site_calc_flag
_atom_site_refinement_flags_posn
_atom_site_refinement_flags_adp
_atom_site_refinement_flags_occupancy
_atom_site_disorder_assembly
_atom_site_disorder_group
Au Au 0.29153(2) 0.87930(2) 0.23991(2) 0.01931(5) Uani 1 1 d . . . . .
F1 F 0.17124(19) 0.6930(2) 0.3115(2) 0.0469(7) Uani 1 1 d . . . . .
F2 F 0.08583(18) 0.8417(3) 0.2321(2) 0.0491(7) Uani 1 1 d . . . . .
F3 F 0.1544(2) 0.8786(3) 0.3720(2) 0.0476(7) Uani 1 1 d . . . . .
F4 F 0.2609(2) 0.8097(3) 0.04577(17) 0.0461(7) Uani 1 1 d . . . . .
F5 F 0.1765(2) 0.6835(3) 0.1180(2) 0.0561(8) Uani 1 1 d . . . . .
F6 F 0.3344(2) 0.6596(3) 0.1306(2) 0.0542(8) Uani 1 1 d . . . . .
F7 F 0.33762(17) 0.9635(2) 0.43658(15) 0.0296(5) Uani 1 1 d . . . . .
F8 F 0.41230(17) 1.0773(2) 0.34410(16) 0.0330(5) Uani 1 1 d . . . . .
F9 F 0.25721(19) 1.1086(2) 0.34803(18) 0.0361(6) Uani 1 1 d . . . . .
N N 0.4231(2) 0.9292(3) 0.1875(2) 0.0196(6) Uani 1 1 d . . . . .
O1 O 0.2667(2) 1.0943(3) 0.1329(2) 0.0278(6) Uani 1 1 d . . . . .
H1 H 0.223(4) 1.134(4) 0.107(4) 0.042(15) Uiso 1 1 d . . . . .
C1 C 0.1694(3) 0.8205(4) 0.2927(3) 0.0292(9) Uani 1 1 d . . . . .
C2 C 0.2625(3) 0.7491(4) 0.1290(3) 0.0289(9) Uani 1 1 d . . . . .
C3 C 0.3254(3) 1.0126(4) 0.3487(3) 0.0245(8) Uani 1 1 d . . . . .
C4 C 0.5005(3) 0.8494(4) 0.2117(3) 0.0242(8) Uani 1 1 d . . . . .
H4A H 0.4901 0.7710 0.2436 0.029 Uiso 1 1 calc R U . . .
C5 C 0.5956(3) 0.8761(3) 0.1921(3) 0.0273(9) Uani 1 1 d . . . . .
H5A H 0.6485 0.8166 0.2102 0.033 Uiso 1 1 calc R U . . .
C6 C 0.6118(3) 0.9872(4) 0.1473(3) 0.0277(9) Uani 1 1 d . . . . .
H6A H 0.6768 1.0077 0.1355 0.033 Uiso 1 1 calc R U . . .
C7 C 0.5327(3) 1.0730(4) 0.1181(3) 0.0228(8) Uani 1 1 d . . . . .
C8 C 0.5463(3) 1.1903(4) 0.0698(3) 0.0259(8) Uani 1 1 d . . . . .
H8A H 0.6103 1.2131 0.0564 0.031 Uiso 1 1 calc R U . . .
C9 C 0.4672(3) 1.2701(4) 0.0428(3) 0.0301(9) Uani 1 1 d . . . . .
H9A H 0.4766 1.3482 0.0101 0.036 Uiso 1 1 calc R U . . .
C10 C 0.3719(3) 1.2389(4) 0.0623(3) 0.0273(9) Uani 1 1 d . . . . .
H10A H 0.3178 1.2958 0.0425 0.033 Uiso 1 1 calc R U . . .
C11 C 0.3563(3) 1.1267(3) 0.1096(3) 0.0223(8) Uani 1 1 d . . . . .
C12 C 0.4371(3) 1.0409(3) 0.1397(2) 0.0199(7) Uani 1 1 d . . . . .
O2 O 0.1205(2) 1.2352(3) 0.0428(2) 0.0330(7) Uani 1 1 d . . . . .
C13 C 0.0723(3) 1.1958(5) -0.0472(3) 0.0416(11) Uani 1 1 d . . . . .
H13A H 0.0851 1.2600 -0.0952 0.050 Uiso 1 1 calc R U . . .
H13B H -0.0004 1.1912 -0.0473 0.050 Uiso 1 1 calc R U . . .
C14 C 0.1101(4) 1.0664(6) -0.0705(4) 0.0627(16) Uani 1 1 d . . . . .
H14A H 0.0755 1.0383 -0.1321 0.094 Uiso 1 1 calc R U . . .
H14B H 0.0982 1.0034 -0.0224 0.094 Uiso 1 1 calc R U . . .
H14C H 0.1817 1.0721 -0.0725 0.094 Uiso 1 1 calc R U . . .
C15 C 0.0872(3) 1.3580(4) 0.0720(4) 0.0411(11) Uani 1 1 d . . . . .
H15A H 0.0139 1.3576 0.0673 0.049 Uiso 1 1 calc R U . . .
H15B H 0.1061 1.4274 0.0305 0.049 Uiso 1 1 calc R U . . .
C16 C 0.1334(4) 1.3835(4) 0.1711(4) 0.0511(14) Uani 1 1 d . . . . .
H16A H 0.1035 1.4614 0.1943 0.077 Uiso 1 1 calc R U . . .
H16B H 0.2050 1.3970 0.1738 0.077 Uiso 1 1 calc R U . . .
H16C H 0.1220 1.3090 0.2105 0.077 Uiso 1 1 calc R U . . .

loop_
_atom_site_aniso_label
_atom_site_aniso_U_11
_atom_site_aniso_U_22
_atom_site_aniso_U_33
_atom_site_aniso_U_23
_atom_site_aniso_U_13
_atom_site_aniso_U_12
Au 0.01741(8) 0.02210(8) 0.01812(8) -0.00018(5) 0.00173(5) -0.00019(5)
F1 0.0463(16) 0.0362(14) 0.0634(19) 0.0115(13) 0.0246(14) -0.0073(12)
F2 0.0186(13) 0.085(2) 0.0425(16) 0.0115(15) 0.0007(11) -0.0042(13)
F3 0.0360(15) 0.069(2) 0.0434(17) -0.0201(13) 0.0242(13) -0.0147(12)
F4 0.0666(19) 0.0504(16) 0.0207(13) -0.0063(12) 0.0051(13) -0.0019(14)
F5 0.0494(18) 0.0690(19) 0.0524(18) -0.0301(15) 0.0160(14) -0.0331(15)
F6 0.0573(18) 0.0452(15) 0.0532(18) -0.0245(14) -0.0135(15) 0.0192(14)
F7 0.0379(13) 0.0312(12) 0.0197(12) -0.0011(9) 0.0040(10) 0.0006(10)
F8 0.0340(14) 0.0344(12) 0.0311(13) -0.0091(10) 0.0066(11) -0.0138(10)
F9 0.0412(15) 0.0288(12) 0.0377(15) -0.0057(10) 0.0043(12) 0.0126(10)
N 0.0176(15) 0.0233(14) 0.0171(15) 0.0000(12) 0.0003(12) 0.0007(12)
O1 0.0167(14) 0.0337(14) 0.0324(16) 0.0117(12) 0.0018(12) 0.0050(12)
C1 0.023(2) 0.039(2) 0.025(2) 0.0000(17) 0.0036(17) -0.0035(17)
C2 0.026(2) 0.033(2) 0.028(2) -0.0086(17) 0.0055(17) -0.0062(16)
C3 0.027(2) 0.0252(18) 0.0205(19) -0.0043(15) 0.0002(16) 0.0013(15)
C4 0.0196(19) 0.0246(17) 0.027(2) -0.0029(15) -0.0014(16) 0.0036(15)
C5 0.0195(19) 0.028(2) 0.034(2) -0.0031(16) 0.0017(17) 0.0044(15)
C6 0.0171(19) 0.032(2) 0.034(2) -0.0075(17) 0.0055(16) -0.0016(15)
C7 0.0215(19) 0.0292(19) 0.0175(18) -0.0046(15) 0.0022(15) -0.0017(15)
C8 0.024(2) 0.033(2) 0.022(2) 0.0009(16) 0.0058(16) -0.0060(16)
C9 0.034(2) 0.033(2) 0.021(2) 0.0086(16) -0.0013(17) -0.0077(17)
C10 0.027(2) 0.0297(19) 0.023(2) 0.0068(16) -0.0043(16) 0.0000(16)
C11 0.0219(19) 0.0245(18) 0.0188(18) -0.0015(14) -0.0018(15) 0.0002(14)
C12 0.0209(18) 0.0228(17) 0.0157(18) -0.0032(14) 0.0018(14) -0.0013(14)
O2 0.0279(15) 0.0395(16) 0.0293(16) 0.0014(13) -0.0026(13) 0.0110(12)
C13 0.035(3) 0.053(3) 0.034(3) 0.005(2) -0.005(2) 0.007(2)
C14 0.062(4) 0.076(4) 0.043(3) -0.014(3) -0.012(3) 0.028(3)
C15 0.032(2) 0.042(2) 0.048(3) 0.003(2) 0.002(2) 0.0141(19)
C16 0.060(4) 0.045(3) 0.047(3) -0.009(2) 0.005(3) 0.008(2)

loop_
_atom_type_symbol
_atom_type_description
_atom_type_scat_dispersion_real
_atom_type_scat_dispersion_imag
_atom_type_scat_source
C C 0.0033 0.0016 'International Tables Vol C Tables 4.2.6.8 and 6.1.1.4'
H H 0.0000 0.0000 'International Tables Vol C Tables 4.2.6.8 and 6.1.1.4'
O O 0.0106 0.0060 'International Tables Vol C Tables 4.2.6.8 and 6.1.1.4'
F F 0.0171 0.0103 'International Tables Vol C Tables 4.2.6.8 and 6.1.1.4'
N N 0.0061 0.0033 'International Tables Vol C Tables 4.2.6.8 and 6.1.1.4'
Au Au -2.0133 8.8022 'International Tables Vol C Tables 4.2.6.8 and 6.1.1.4'

loop_
_geom_angle_atom_site_label_1
_geom_angle_atom_site_label_2
_geom_angle_atom_site_label_3
_geom_angle
_geom_angle_site_symmetry_1
_geom_angle_site_symmetry_3
_geom_angle_publ_flag
C1 Au C2 91.39(16) . . ?
C1 Au C3 90.90(16) . . ?
C2 Au C3 177.71(16) . . ?
C1 Au N 176.38(14) . . ?
C2 Au N 87.44(14) . . ?
C3 Au N 90.29(14) . . ?
C4 N C12 118.8(3) . . ?
C4 N Au 115.8(2) . . ?
C12 N Au 125.1(2) . . ?
C11 O1 H1 114(4) . . ?
F3 C1 F2 104.9(3) . . ?
F3 C1 F1 105.6(3) . . ?
F2 C1 F1 106.2(3) . . ?
F3 C1 Au 115.4(3) . . ?
F2 C1 Au 111.8(3) . . ?
F1 C1 Au 112.2(3) . . ?
F5 C2 F6 106.1(3) . . ?
F5 C2 F4 103.5(3) . . ?
F6 C2 F4 104.3(3) . . ?
F5 C2 Au 118.5(3) . . ?
F6 C2 Au 112.3(3) . . ?
F4 C2 Au 111.0(3) . . ?
F7 C3 F9 105.5(3) . . ?
F7 C3 F8 104.2(3) . . ?
F9 C3 F8 103.9(3) . . ?
F7 C3 Au 116.0(2) . . ?
F9 C3 Au 113.8(2) . . ?
F8 C3 Au 112.2(2) . . ?
N C4 C5 123.0(4) . . ?
N C4 H4A 118.5 . . ?
C5 C4 H4A 118.5 . . ?
C6 C5 C4 119.3(4) . . ?
C6 C5 H5A 120.4 . . ?
C4 C5 H5A 120.4 . . ?
C5 C6 C7 120.2(4) . . ?
C5 C6 H6A 119.9 . . ?
C7 C6 H6A 119.9 . . ?
C6 C7 C8 122.0(3) . . ?
C6 C7 C12 118.2(3) . . ?
C8 C7 C12 119.8(3) . . ?
C9 C8 C7 119.7(4) . . ?
C9 C8 H8A 120.1 . . ?
C7 C8 H8A 120.1 . . ?
C8 C9 C10 121.2(4) . . ?
C8 C9 H9A 119.4 . . ?
C10 C9 H9A 119.4 . . ?
C11 C10 C9 120.6(4) . . ?
C11 C10 H10A 119.7 . . ?
C9 C10 H10A 119.7 . . ?
O1 C11 C10 122.9(3) . . ?
O1 C11 C12 117.0(3) . . ?
C10 C11 C12 120.0(4) . . ?
N C12 C7 120.6(3) . . ?
N C12 C11 120.9(3) . . ?
C7 C12 C11 118.6(3) . . ?
C13 O2 C15 113.5(3) . . ?
O2 C13 C14 109.5(4) . . ?
O2 C13 H13A 109.8 . . ?
C14 C13 H13A 109.8 . . ?
O2 C13 H13B 109.8 . . ?
C14 C13 H13B 109.8 . . ?
H13A C13 H13B 108.2 . . ?
C13 C14 H14A 109.5 . . ?
C13 C14 H14B 109.5 . . ?
H14A C14 H14B 109.5 . . ?
C13 C14 H14C 109.5 . . ?
H14A C14 H14C 109.5 . . ?
H14B C14 H14C 109.5 . . ?
O2 C15 C16 109.4(4) . . ?
O2 C15 H15A 109.8 . . ?
C16 C15 H15A 109.8 . . ?
O2 C15 H15B 109.8 . . ?
C16 C15 H15B 109.8 . . ?
H15A C15 H15B 108.2 . . ?
C15 C16 H16A 109.5 . . ?
C15 C16 H16B 109.5 . . ?
H16A C16 H16B 109.5 . . ?
C15 C16 H16C 109.5 . . ?
H16A C16 H16C 109.5 . . ?
H16B C16 H16C 109.5 . . ?

loop_
_geom_bond_atom_site_label_1
_geom_bond_atom_site_label_2
_geom_bond_distance
_geom_bond_site_symmetry_2
_geom_bond_publ_flag
Au C1 2.023(4) . ?
Au C2 2.074(4) . ?
Au C3 2.079(4) . ?
Au N 2.109(3) . ?
F1 C1 1.340(5) . ?
F2 C1 1.340(5) . ?
F3 C1 1.329(5) . ?
F4 C2 1.347(5) . ?
F5 C2 1.340(4) . ?
F6 C2 1.341(5) . ?
F7 C3 1.347(4) . ?
F8 C3 1.368(4) . ?
F9 C3 1.355(4) . ?
N C4 1.340(5) . ?
N C12 1.367(4) . ?
O1 C11 1.355(5) . ?
O1 H1 0.77(5) . ?
C4 C5 1.393(5) . ?
C4 H4A 0.9500 . ?
C5 C6 1.348(5) . ?
C5 H5A 0.9500 . ?
C6 C7 1.406(5) . ?
C6 H6A 0.9500 . ?
C7 C8 1.419(5) . ?
C7 C12 1.422(5) . ?
C8 C9 1.362(5) . ?
C8 H8A 0.9500 . ?
C9 C10 1.405(5) . ?
C9 H9A 0.9500 . ?
C10 C11 1.373(5) . ?
C10 H10A 0.9500 . ?
C11 C12 1.426(5) . ?
O2 C13 1.418(5) . ?
O2 C15 1.428(5) . ?
C13 C14 1.485(7) . ?
C13 H13A 0.9900 . ?
C13 H13B 0.9900 . ?
C14 H14A 0.9800 . ?
C14 H14B 0.9800 . ?
C14 H14C 0.9800 . ?
C15 C16 1.489(7) . ?
C15 H15A 0.9900 . ?
C15 H15B 0.9900 . ?
C16 H16A 0.9800 . ?
C16 H16B 0.9800 . ?
C16 H16C 0.9800 . ?
